data_2215372
loop_
_publ_author_name
'Muir, Kathleen J.'
'McQuillan, Geoffrey P.'
'Harrison, William T. A.'

_publ_section_title
;
 (2,2'-Biquinoline)tetracarbonylmolybdenum(0)
;
_journal_coeditor_code BT2494
_journal_issue 10
_journal_name_full 'Acta Crystallographica Section E'
_journal_page_first m2452
_journal_page_last m2452
_journal_paper_doi 10.1107/S1600536807042547
_journal_volume 63
_journal_year 2007
_chemical_formula_iupac '[Mo (C18 H12 N2) (C O)4]'
_chemical_formula_moiety 'C22 H12 Mo N2 O4'
_chemical_formula_sum 'C22 H12 Mo N2 O4'
_chemical_formula_weight 464.28
_chemical_name_systematic
;
(2,2'-Biquinoline)tetracarbonylmolybdenum(0)
;
_space_group_IT_number 2
_symmetry_cell_setting triclinic
_symmetry_space_group_name_Hall '-P 1'
_symmetry_space_group_name_H-M 'P -1'
_atom_sites_solution_hydrogens geom
_atom_sites_solution_primary direct
_atom_sites_solution_secondary difmap
_audit_creation_method SHELXL-97
_cell_angle_alpha 93.5120(10)
_cell_angle_beta 94.2150(10)
_cell_angle_gamma 109.3940(10)
_cell_formula_units_Z 2
_cell_length_a 7.7365(4)
_cell_length_b 9.8294(5)
_cell_length_c 12.8060(6)
_cell_measurement_reflns_used 4201
_cell_measurement_temperature 296(2)
_cell_measurement_theta_max 29.77
_cell_measurement_theta_min 2.61
_cell_volume 912.29(8)
_computing_cell_refinement 'SAINT (Bruker, 1999)'
_computing_data_collection 'SMART (Bruker, 1999)'
_computing_data_reduction SAINT
_computing_molecular_graphics 'ORTEP-3 (Farrugia, 1997)'
_computing_publication_material SHELXL97
_computing_structure_refinement 'SHELXL97 (Sheldrick, 1997)'
_computing_structure_solution 'SHELXS97 (Sheldrick, 1997)'
_diffrn_ambient_temperature 296(2)
_diffrn_measured_fraction_theta_full 0.980
_diffrn_measured_fraction_theta_max 0.980
_diffrn_measurement_device_type 'Bruker SMART1000 CCD'
_diffrn_measurement_method \w
_diffrn_radiation_monochromator graphite
_diffrn_radiation_source 'fine-focus sealed tube'
_diffrn_radiation_type MoK\a
_diffrn_radiation_wavelength 0.71073
_diffrn_reflns_av_R_equivalents 0.0210
_diffrn_reflns_av_sigmaI/netI 0.0391
_diffrn_reflns_limit_h_max 10
_diffrn_reflns_limit_h_min -10
_diffrn_reflns_limit_k_max 12
_diffrn_reflns_limit_k_min -13
_diffrn_reflns_limit_l_max 15
_diffrn_reflns_limit_l_min -17
_diffrn_reflns_number 8669
_diffrn_reflns_theta_full 29.99
_diffrn_reflns_theta_max 29.99
_diffrn_reflns_theta_min 2.21
_diffrn_standards_decay_% 0
_exptl_absorpt_coefficient_mu 0.752
_exptl_absorpt_correction_T_max 0.917
_exptl_absorpt_correction_T_min 0.743
_exptl_absorpt_correction_type multi-scan
_exptl_absorpt_process_details '(SADABS; Bruker, 1999)'
_exptl_crystal_colour 'very dark orange'
_exptl_crystal_density_diffrn 1.690
_exptl_crystal_density_method 'not measured'
_exptl_crystal_description block
_exptl_crystal_F_000 464
_exptl_crystal_size_max 0.42
_exptl_crystal_size_mid 0.18
_exptl_crystal_size_min 0.12
_refine_diff_density_max 0.592
_refine_diff_density_min -0.662
_refine_ls_extinction_method none
_refine_ls_goodness_of_fit_ref 0.989
_refine_ls_hydrogen_treatment constr
_refine_ls_matrix_type full
_refine_ls_number_parameters 262
_refine_ls_number_reflns 5200
_refine_ls_number_restraints 0
_refine_ls_restrained_S_all 0.989
_refine_ls_R_factor_all 0.0414
_refine_ls_R_factor_gt 0.0312
_refine_ls_shift/su_max 0.001
_refine_ls_shift/su_mean 0.000
_refine_ls_structure_factor_coef Fsqd
_refine_ls_weighting_details 'calc w=1/[\s^2^(Fo^2^)+(0.0418P)^2^] where P=(Fo^2^+2Fc^2^)/3'
_refine_ls_weighting_scheme calc
_refine_ls_wR_factor_gt 0.0753
_refine_ls_wR_factor_ref 0.0789
_reflns_number_gt 4267
_reflns_number_total 5200
_reflns_threshold_expression I>2\s(I)
_cod_data_source_file bt2494.cif
_cod_data_source_block I
_cod_database_code 2215372
_cod_database_fobs_code 2215372

loop_
_symmetry_equiv_pos_as_xyz
'x, y, z'
'-x, -y, -z'

loop_
_atom_site_type_symbol
_atom_site_label
_atom_site_fract_x
_atom_site_fract_y
_atom_site_fract_z
_atom_site_U_iso_or_equiv
_atom_site_adp_type
_atom_site_calc_flag
_atom_site_refinement_flags
_atom_site_occupancy
Mo Mo1 0.51011(3) 0.182250(18) 0.252976(16) 0.03327(7) Uani d . 1
C C1 0.4418(3) 0.0088(2) 0.1555(2) 0.0449(6) Uani d . 1
C C2 0.7505(3) 0.2330(3) 0.1855(2) 0.0429(5) Uani d . 1
C C3 0.6115(4) 0.0645(3) 0.3394(2) 0.0480(6) Uani d . 1
C C4 0.2617(4) 0.0919(3) 0.3117(2) 0.0497(6) Uani d . 1
O O1 0.4053(3) -0.0975(2) 0.10119(19) 0.0718(6) Uani d . 1
O O2 0.8801(3) 0.2432(3) 0.14597(19) 0.0728(6) Uani d . 1
O O3 0.6716(4) -0.0104(2) 0.3855(2) 0.0820(7) Uani d . 1
O O4 0.1260(3) 0.0274(3) 0.3410(2) 0.0884(8) Uani d . 1
N N1 0.4173(2) 0.34601(18) 0.16198(14) 0.0305(4) Uani d . 1
N N2 0.6003(2) 0.39737(18) 0.35795(14) 0.0315(4) Uani d . 1
C C5 0.3033(3) 0.3170(2) 0.06860(17) 0.0318(4) Uani d . 1
C C6 0.2348(3) 0.1767(2) 0.0164(2) 0.0446(6) Uani d . 1
H H6 0.2667 0.1025 0.0449 0.054 Uiso calc R 1
C C7 0.1222(4) 0.1478(3) -0.0754(2) 0.0514(6) Uani d . 1
H H7 0.0809 0.0546 -0.1092 0.062 Uiso calc R 1
C C8 0.0679(3) 0.2555(3) -0.1195(2) 0.0487(6) Uani d . 1
H H8 -0.0117 0.2335 -0.1810 0.058 Uiso calc R 1
C C9 0.1322(3) 0.3924(3) -0.0720(2) 0.0434(5) Uani d . 1
H H9 0.0964 0.4643 -0.1015 0.052 Uiso calc R 1
C C10 0.2526(3) 0.4278(2) 0.02170(18) 0.0339(4) Uani d . 1
C C11 0.3256(3) 0.5690(2) 0.07031(19) 0.0387(5) Uani d . 1
H H11 0.2952 0.6435 0.0412 0.046 Uiso calc R 1
C C12 0.4409(3) 0.5972(2) 0.15997(18) 0.0373(5) Uani d . 1
H H12 0.4921 0.6913 0.1916 0.045 Uiso calc R 1
C C13 0.4835(3) 0.4821(2) 0.20574(17) 0.0310(4) Uani d . 1
C C14 0.5987(3) 0.5123(2) 0.30702(17) 0.0324(4) Uani d . 1
C C15 0.7002(3) 0.6559(2) 0.34873(19) 0.0413(5) Uani d . 1
H H15 0.6994 0.7330 0.3103 0.050 Uiso calc R 1
C C16 0.7981(3) 0.6816(2) 0.4437(2) 0.0436(5) Uani d . 1
H H16 0.8690 0.7758 0.4694 0.052 Uiso calc R 1
C C17 0.7923(3) 0.5647(2) 0.50393(19) 0.0381(5) Uani d . 1
C C18 0.8853(3) 0.5847(3) 0.6060(2) 0.0470(6) Uani d . 1
H H18 0.9556 0.6774 0.6352 0.056 Uiso calc R 1
C C19 0.8721(4) 0.4689(3) 0.6615(2) 0.0536(7) Uani d . 1
H H19 0.9360 0.4825 0.7278 0.064 Uiso calc R 1
C C20 0.7634(4) 0.3295(3) 0.6195(2) 0.0502(6) Uani d . 1
H H20 0.7525 0.2515 0.6593 0.060 Uiso calc R 1
C C21 0.6725(3) 0.3061(3) 0.5205(2) 0.0431(5) Uani d . 1
H H21 0.6002 0.2127 0.4940 0.052 Uiso calc R 1
C C22 0.6881(3) 0.4231(2) 0.45865(17) 0.0340(4) Uani d . 1

loop_
_atom_site_aniso_label
_atom_site_aniso_U_11
_atom_site_aniso_U_22
_atom_site_aniso_U_33
_atom_site_aniso_U_12
_atom_site_aniso_U_13
_atom_site_aniso_U_23
Mo1 0.03857(11) 0.02369(9) 0.03904(12) 0.01230(7) 0.00274(7) 0.00546(7)
O1 0.0909(16) 0.0349(10) 0.0889(17) 0.0275(10) -0.0093(13) -0.0141(10)
O2 0.0544(12) 0.0794(15) 0.0858(17) 0.0205(11) 0.0272(12) 0.0045(12)
O3 0.114(2) 0.0671(14) 0.0856(17) 0.0568(14) -0.0014(14) 0.0281(12)
O4 0.0646(14) 0.0749(16) 0.110(2) -0.0026(12) 0.0359(14) 0.0072(14)
N1 0.0339(9) 0.0258(8) 0.0329(10) 0.0116(7) 0.0029(7) 0.0040(7)
N2 0.0342(9) 0.0300(8) 0.0321(10) 0.0129(7) 0.0029(7) 0.0044(7)
C1 0.0468(13) 0.0303(11) 0.0589(16) 0.0156(10) -0.0004(11) 0.0060(10)
C2 0.0457(13) 0.0359(12) 0.0467(14) 0.0141(10) 0.0010(11) 0.0034(10)
C3 0.0590(15) 0.0380(12) 0.0519(16) 0.0225(11) 0.0034(12) 0.0086(11)
C4 0.0525(15) 0.0379(13) 0.0564(17) 0.0124(11) 0.0068(12) 0.0013(11)
C5 0.0333(10) 0.0303(10) 0.0329(11) 0.0114(8) 0.0052(8) 0.0062(8)
C6 0.0533(14) 0.0295(11) 0.0479(14) 0.0122(10) -0.0062(11) 0.0028(10)
C7 0.0572(15) 0.0369(12) 0.0520(16) 0.0086(11) -0.0083(12) -0.0002(11)
C8 0.0447(13) 0.0507(14) 0.0439(14) 0.0094(11) -0.0076(11) 0.0064(11)
C9 0.0433(12) 0.0454(13) 0.0438(14) 0.0180(10) -0.0010(10) 0.0108(10)
C10 0.0343(10) 0.0342(10) 0.0361(12) 0.0142(8) 0.0046(9) 0.0091(9)
C11 0.0471(13) 0.0326(11) 0.0425(13) 0.0201(9) 0.0049(10) 0.0106(9)
C12 0.0488(13) 0.0270(10) 0.0393(12) 0.0169(9) 0.0035(10) 0.0053(8)
C13 0.0358(10) 0.0258(9) 0.0341(11) 0.0138(8) 0.0047(8) 0.0023(8)
C14 0.0379(11) 0.0279(9) 0.0333(11) 0.0134(8) 0.0048(9) 0.0032(8)
C15 0.0544(14) 0.0278(10) 0.0422(13) 0.0158(10) 0.0019(11) 0.0016(9)
C16 0.0487(13) 0.0323(11) 0.0458(14) 0.0112(10) -0.0007(11) -0.0045(10)
C17 0.0368(11) 0.0427(12) 0.0364(12) 0.0165(9) 0.0029(9) -0.0013(9)
C18 0.0447(13) 0.0547(15) 0.0401(14) 0.0179(11) -0.0020(11) -0.0048(11)
C19 0.0498(15) 0.0758(19) 0.0369(14) 0.0251(14) -0.0031(11) 0.0058(13)
C20 0.0535(15) 0.0597(16) 0.0415(14) 0.0227(13) 0.0037(12) 0.0157(12)
C21 0.0457(13) 0.0445(13) 0.0408(14) 0.0161(10) 0.0054(10) 0.0111(10)
C22 0.0337(10) 0.0381(11) 0.0332(12) 0.0155(9) 0.0047(9) 0.0045(9)

loop_
_atom_type_symbol
_atom_type_description
_atom_type_scat_dispersion_real
_atom_type_scat_dispersion_imag
_atom_type_scat_source
C C 0.0033 0.0016 'International Tables Vol C Tables 4.2.6.8 and 6.1.1.4'
N N 0.0061 0.0033 'International Tables Vol C Tables 4.2.6.8 and 6.1.1.4'
O O 0.0106 0.0060 'International Tables Vol C Tables 4.2.6.8 and 6.1.1.4'
Mo Mo -1.6832 0.6857 'International Tables Vol C Tables 4.2.6.8 and 6.1.1.4'
H H 0.0000 0.0000 'International Tables Vol C Tables 4.2.6.8 and 6.1.1.4'

loop_
_geom_angle_atom_site_label_1
_geom_angle_atom_site_label_2
_geom_angle_atom_site_label_3
_geom_angle
C1 Mo1 C3 81.52(11)
C1 Mo1 C2 83.18(10)
C3 Mo1 C2 85.46(11)
C1 Mo1 C4 86.98(10)
C3 Mo1 C4 88.99(11)
C2 Mo1 C4 169.31(9)
C1 Mo1 N2 175.64(9)
C3 Mo1 N2 101.26(9)
C2 Mo1 N2 93.66(8)
C4 Mo1 N2 96.38(8)
C1 Mo1 N1 104.72(8)
C3 Mo1 N1 172.97(9)
C2 Mo1 N1 92.03(8)
C4 Mo1 N1 94.50(9)
N2 Mo1 N1 72.31(6)
C13 N1 C5 118.22(17)
C13 N1 Mo1 114.78(14)
C5 N1 Mo1 127.00(13)
C14 N2 C22 117.79(18)
C14 N2 Mo1 114.41(14)
C22 N2 Mo1 126.38(13)
O1 C1 Mo1 176.5(2)
O2 C2 Mo1 171.4(2)
O3 C3 Mo1 176.1(3)
O4 C4 Mo1 172.3(2)
N1 C5 C6 120.94(19)
N1 C5 C10 121.43(19)
C6 C5 C10 117.6(2)
C7 C6 C5 121.1(2)
C7 C6 H6 119.5
C5 C6 H6 119.5
C6 C7 C8 121.2(2)
C6 C7 H7 119.4
C8 C7 H7 119.4
C9 C8 C7 119.4(2)
C9 C8 H8 120.3
C7 C8 H8 120.3
C8 C9 C10 121.1(2)
C8 C9 H9 119.4
C10 C9 H9 119.4
C11 C10 C9 122.2(2)
C11 C10 C5 118.3(2)
C9 C10 C5 119.5(2)
C12 C11 C10 119.83(19)
C12 C11 H11 120.1
C10 C11 H11 120.1
C11 C12 C13 119.9(2)
C11 C12 H12 120.1
C13 C12 H12 120.1
N1 C13 C12 122.3(2)
N1 C13 C14 118.33(17)
C12 C13 C14 119.36(18)
N2 C14 C15 122.0(2)
N2 C14 C13 116.71(18)
C15 C14 C13 121.33(19)
C16 C15 C14 120.4(2)
C16 C15 H15 119.8
C14 C15 H15 119.8
C15 C16 C17 119.6(2)
C15 C16 H16 120.2
C17 C16 H16 120.2
C16 C17 C18 122.5(2)
C16 C17 C22 117.6(2)
C18 C17 C22 119.9(2)
C19 C18 C17 120.2(2)
C19 C18 H18 119.9
C17 C18 H18 119.9
C18 C19 C20 120.5(2)
C18 C19 H19 119.8
C20 C19 H19 119.8
C21 C20 C19 120.9(2)
C21 C20 H20 119.6
C19 C20 H20 119.6
C20 C21 C22 120.4(2)
C20 C21 H21 119.8
C22 C21 H21 119.8
N2 C22 C21 119.8(2)
N2 C22 C17 122.11(19)
C21 C22 C17 118.1(2)

loop_
_geom_bond_atom_site_label_1
_geom_bond_atom_site_label_2
_geom_bond_distance
_geom_bond_publ_flag
Mo1 C1 1.946(3) y
Mo1 C3 1.953(3) y
Mo1 C2 2.031(3) y
Mo1 C4 2.051(3) y
Mo1 N2 2.3020(18) y
Mo1 N1 2.3107(17) y
C1 O1 1.158(3) y
C2 O2 1.134(3) y
C3 O3 1.160(3) y
C4 O4 1.136(3) y
N1 C13 1.333(3) ?
N1 C5 1.388(3) ?
N2 C14 1.342(3) ?
N2 C22 1.381(3) ?
C5 C6 1.406(3) ?
C5 C10 1.425(3) ?
C6 C7 1.367(4) ?
C6 H6 0.9300 ?
C7 C8 1.397(4) ?
C7 H7 0.9300 ?
C8 C9 1.357(4) ?
C8 H8 0.9300 ?
C9 C10 1.413(3) ?
C9 H9 0.9300 ?
C10 C11 1.399(3) ?
C11 C12 1.355(3) ?
C11 H11 0.9300 ?
C12 C13 1.425(3) ?
C12 H12 0.9300 ?
C13 C14 1.474(3) ?
C14 C15 1.416(3) ?
C15 C16 1.347(3) ?
C15 H15 0.9300 ?
C16 C17 1.413(3) ?
C16 H16 0.9300 ?
C17 C18 1.415(3) ?
C17 C22 1.418(3) ?
C18 C19 1.357(4) ?
C18 H18 0.9300 ?
C19 C20 1.397(4) ?
C19 H19 0.9300 ?
C20 C21 1.371(4) ?
C20 H20 0.9300 ?
C21 C22 1.414(3) ?
C21 H21 0.9300 ?

loop_
_geom_hbond_atom_site_label_D
_geom_hbond_atom_site_label_H
_geom_hbond_atom_site_label_A
_geom_hbond_site_symmetry_A
_geom_hbond_distance_DH
_geom_hbond_distance_HA
_geom_hbond_distance_DA
_geom_hbond_angle_DHA
C11 H11 O1 1_565 0.93 2.45 3.122(3) 129

loop_
_geom_torsion_atom_site_label_1
_geom_torsion_atom_site_label_2
_geom_torsion_atom_site_label_3
_geom_torsion_atom_site_label_4
_geom_torsion
C1 Mo1 N1 C13 -167.03(16)
C2 Mo1 N1 C13 -83.56(16)
C4 Mo1 N1 C13 104.91(16)
N2 Mo1 N1 C13 9.64(14)
C1 Mo1 N1 C5 12.61(19)
C2 Mo1 N1 C5 96.09(17)
C4 Mo1 N1 C5 -75.44(18)
N2 Mo1 N1 C5 -170.72(18)
C3 Mo1 N2 C14 160.90(16)
C2 Mo1 N2 C14 74.80(16)
C4 Mo1 N2 C14 -108.86(16)
N1 Mo1 N2 C14 -16.16(14)
C3 Mo1 N2 C22 -5.07(19)
C2 Mo1 N2 C22 -91.17(18)
C4 Mo1 N2 C22 85.17(18)
N1 Mo1 N2 C22 177.87(18)
C13 N1 C5 C6 177.5(2)
Mo1 N1 C5 C6 -2.1(3)
C13 N1 C5 C10 -2.0(3)
Mo1 N1 C5 C10 178.40(14)
N1 C5 C6 C7 179.9(2)
C10 C5 C6 C7 -0.6(4)
C5 C6 C7 C8 -1.4(4)
C6 C7 C8 C9 1.9(4)
C7 C8 C9 C10 -0.3(4)
C8 C9 C10 C11 177.8(2)
C8 C9 C10 C5 -1.8(4)
N1 C5 C10 C11 2.1(3)
C6 C5 C10 C11 -177.4(2)
N1 C5 C10 C9 -178.3(2)
C6 C5 C10 C9 2.2(3)
C9 C10 C11 C12 -179.8(2)
C5 C10 C11 C12 -0.2(3)
C10 C11 C12 C13 -1.6(3)
C5 N1 C13 C12 0.1(3)
Mo1 N1 C13 C12 179.76(16)
C5 N1 C13 C14 177.65(18)
Mo1 N1 C13 C14 -2.7(2)
C11 C12 C13 N1 1.7(3)
C11 C12 C13 C14 -175.8(2)
C22 N2 C14 C15 7.0(3)
Mo1 N2 C14 C15 -160.21(17)
C22 N2 C14 C13 -172.04(18)
Mo1 N2 C14 C13 20.7(2)
N1 C13 C14 N2 -12.3(3)
C12 C13 C14 N2 165.3(2)
N1 C13 C14 C15 168.6(2)
C12 C13 C14 C15 -13.8(3)
N2 C14 C15 C16 -2.1(4)
C13 C14 C15 C16 176.9(2)
C14 C15 C16 C17 -2.9(4)
C15 C16 C17 C18 -177.2(2)
C15 C16 C17 C22 2.7(3)
C16 C17 C18 C19 178.6(2)
C22 C17 C18 C19 -1.2(4)
C17 C18 C19 C20 -1.6(4)
C18 C19 C20 C21 2.0(4)
C19 C20 C21 C22 0.4(4)
C14 N2 C22 C21 171.6(2)
Mo1 N2 C22 C21 -22.9(3)
C14 N2 C22 C17 -7.2(3)
Mo1 N2 C22 C17 158.32(16)
C20 C21 C22 N2 178.1(2)
C20 C21 C22 C17 -3.1(3)
C16 C17 C22 N2 2.5(3)
C18 C17 C22 N2 -177.7(2)
C16 C17 C22 C21 -176.4(2)
C18 C17 C22 C21 3.5(3)
